data_7234843
loop_
_publ_author_name
'Parra-Mu\~noz, Nicole'
'Hidalgo, Paulina I.'
'Ripoll, Gerardo'
'Belmar, Julio'
'Pas\'an, Jorge'
'Jim\'enez, Claudio A.'

_publ_section_title
;
 Influence of counterions on the supramolecular frameworks of
 isoquinoline-based silver(i) complexes
;
_journal_issue 1
_journal_name_full CrystEngComm
_journal_page_first 95
_journal_page_last 104
_journal_paper_doi 10.1039/C9CE01411J
_journal_volume 22
_journal_year 2020
_chemical_formula_moiety '2(C23 H20 N4 O2 Ag), 2(C2 O2 F3), H2 O'
_chemical_formula_sum 'C50 H42 Ag2 F6 N8 O9'
_chemical_formula_weight 1226.64
_space_group_crystal_system orthorhombic
_space_group_IT_number 60
_space_group_name_Hall '-P 2n 2ab'
_space_group_name_H-M_alt 'P b c n'
_symmetry_space_group_name_Hall '-P 2n 2ab'
_symmetry_space_group_name_H-M 'P b c n'
_atom_sites_solution_hydrogens geom
_audit_creation_method SHELXL-2018/3
_audit_update_record
;
2019-10-18 deposited with the CCDC.    2019-10-23 downloaded from the CCDC.
;
_cell_angle_alpha 90
_cell_angle_beta 90
_cell_angle_gamma 90
_cell_formula_units_Z 4
_cell_length_a 37.8693(14)
_cell_length_b 7.4572(4)
_cell_length_c 17.8043(8)
_cell_measurement_reflns_used 2725
_cell_measurement_temperature 293(2)
_cell_measurement_theta_max 70.8160
_cell_measurement_theta_min 4.6050
_cell_volume 5027.9(4)
_computing_cell_refinement 'CrysAlisPro 1.171.38.43 (Rigaku OD, 2015)'
_computing_data_collection 'CrysAlisPro 1.171.38.43 (Rigaku OD, 2015)'
_computing_data_reduction 'CrysAlisPro 1.171.38.43 (Rigaku OD, 2015)'
_computing_structure_refinement 'SHELXL-2018/3 (Sheldrick, 2018)'
_computing_structure_solution 'SHELXS-2013 (Sheldrick, 2013)'
_diffrn_ambient_temperature 293(2)
_diffrn_detector 'CCD plate'
_diffrn_detector_area_resol_mean 10.5953
_diffrn_detector_type Atlas
_diffrn_measured_fraction_theta_full 0.998
_diffrn_measured_fraction_theta_max 0.974
_diffrn_measurement_device 'four-circle diffractometer'
_diffrn_measurement_device_type 'SuperNova, Dual, Cu at zero, Atlas'
_diffrn_measurement_method '\w scans'
_diffrn_radiation_monochromator mirror
_diffrn_radiation_probe x-ray
_diffrn_radiation_type 'Cu K\a'
_diffrn_radiation_wavelength 1.54184
_diffrn_reflns_av_R_equivalents 0.0371
_diffrn_reflns_av_unetI/netI 0.0376
_diffrn_reflns_Laue_measured_fraction_full 0.998
_diffrn_reflns_Laue_measured_fraction_max 0.974
_diffrn_reflns_limit_h_max 30
_diffrn_reflns_limit_h_min -45
_diffrn_reflns_limit_k_max 8
_diffrn_reflns_limit_k_min -3
_diffrn_reflns_limit_l_max 21
_diffrn_reflns_limit_l_min -18
_diffrn_reflns_number 12025
_diffrn_reflns_point_group_measured_fraction_full 0.998
_diffrn_reflns_point_group_measured_fraction_max 0.974
_diffrn_reflns_theta_full 67.684
_diffrn_reflns_theta_max 70.774
_diffrn_reflns_theta_min 4.671
_diffrn_source 'sealed X-ray tube'
_diffrn_source_type 'SuperNova (Cu) X-ray Source'
_exptl_absorpt_coefficient_mu 7.003
_exptl_absorpt_correction_T_max 0.904
_exptl_absorpt_correction_T_min 0.677
_exptl_absorpt_correction_type gaussian
_exptl_absorpt_process_details
;
CrysAlisPro, Agilent Technologies,
Version 1.171.37.35 (release 13-08-2014 CrysAlis171 .NET)
(compiled Aug 13 2014,18:06:01)
Numerical absorption correction based on gaussian integration over
            a multifaceted crystal model
Empirical absorption correction using spherical harmonics,
 implemented in SCALE3 ABSPACK scaling algorithm.
;
_exptl_crystal_colour colorless
_exptl_crystal_density_diffrn 1.620
_exptl_crystal_description needle
_exptl_crystal_F_000 2464
_exptl_crystal_size_max 0.1688
_exptl_crystal_size_mid 0.0723
_exptl_crystal_size_min 0.0295
_refine_diff_density_max 0.843
_refine_diff_density_min -0.422
_refine_diff_density_rms 0.074
_refine_ls_extinction_method none
_refine_ls_goodness_of_fit_ref 1.035
_refine_ls_hydrogen_treatment constr
_refine_ls_matrix_type full
_refine_ls_number_parameters 432
_refine_ls_number_reflns 4705
_refine_ls_number_restraints 184
_refine_ls_restrained_S_all 1.044
_refine_ls_R_factor_all 0.0682
_refine_ls_R_factor_gt 0.0447
_refine_ls_shift/su_max 0.001
_refine_ls_shift/su_mean 0.000
_refine_ls_structure_factor_coef Fsqd
_refine_ls_weighting_details 'w=1/[\s^2^(Fo^2^)+(0.0587P)^2^+3.3063P] where P=(Fo^2^+2Fc^2^)/3'
_refine_ls_weighting_scheme calc
_refine_ls_wR_factor_gt 0.1117
_refine_ls_wR_factor_ref 0.1286
_reflns_Friedel_coverage 0.000
_reflns_number_gt 3303
_reflns_number_total 4705
_reflns_threshold_expression 'I > 2\s(I)'
_cod_data_source_file c9ce01411j2.cif
_cod_data_source_block compound2c_NisoC3_Ag_CF3COO
_cod_depositor_comments
;Adding full bibliography for 7234842--7234848.cif.

 Adding full bibliography for 7234842--7234848.cif.
;
_cod_database_code 7234843
_shelx_shelxl_version_number 2018/3
_shelx_space_group_comment
;
The symmetry employed for this shelxl refinement is uniquely defined
by the following loop, which should always be used as a source of
symmetry information in preference to the above space-group names.
They are only intended as comments.
;

loop_
_space_group_symop_operation_xyz
'x, y, z'
'-x+1/2, -y+1/2, z+1/2'
'-x, y, -z+1/2'
'x+1/2, -y+1/2, -z'
'-x, -y, -z'
'x-1/2, y-1/2, -z-1/2'
'x, -y, z-1/2'
'-x-1/2, y-1/2, z'

loop_
_atom_site_label
_atom_site_type_symbol
_atom_site_fract_x
_atom_site_fract_y
_atom_site_fract_z
_atom_site_U_iso_or_equiv
_atom_site_adp_type
_atom_site_occupancy
_atom_site_site_symmetry_order
_atom_site_calc_flag
_atom_site_refinement_flags_posn
_atom_site_refinement_flags_adp
_atom_site_refinement_flags_occupancy
_atom_site_disorder_assembly
_atom_site_disorder_group
Ag1 Ag 0.36421(2) 0.42439(6) 0.42383(2) 0.06479(15) Uani 1 1 d . . . . .
C1 C 0.43313(10) 1.2657(6) 0.3393(2) 0.0493(10) Uani 1 1 d . . . . .
C2 C 0.44233(11) 1.2956(6) 0.4210(2) 0.0473(9) Uani 1 1 d . . . . .
C3 C 0.47703(10) 1.2660(6) 0.4480(2) 0.0471(9) Uani 1 1 d . . . . .
C4 C 0.50564(11) 1.2141(7) 0.4014(3) 0.0597(11) Uani 1 1 d . . . . .
H4 H 0.502128 1.198719 0.350063 0.072 Uiso 1 1 calc R U . . .
C5 C 0.53818(14) 1.1870(8) 0.4315(3) 0.0724(15) Uani 1 1 d . . . . .
H5 H 0.556900 1.154620 0.400538 0.087 Uiso 1 1 calc R U . . .
C6 C 0.54382(13) 1.2073(7) 0.5094(3) 0.0730(14) Uani 1 1 d . . . . .
H6 H 0.566109 1.185668 0.529360 0.088 Uiso 1 1 calc R U . . .
C7 C 0.51738(13) 1.2577(7) 0.5550(3) 0.0653(13) Uani 1 1 d . . . . .
H7 H 0.521578 1.271918 0.606118 0.078 Uiso 1 1 calc R U . . .
C8 C 0.48313(11) 1.2892(6) 0.5258(3) 0.0518(10) Uani 1 1 d . . . . .
C9 C 0.45444(13) 1.3416(7) 0.5711(3) 0.0606(12) Uani 1 1 d . . . . .
H9 H 0.457592 1.355908 0.622509 0.073 Uiso 1 1 calc R U . . .
C10 C 0.42256(12) 1.3710(7) 0.5404(3) 0.0603(12) Uani 1 1 d . . . . .
H10 H 0.404257 1.409530 0.571294 0.072 Uiso 1 1 calc R U . . .
C11 C 0.39368(12) 1.1031(6) 0.2538(2) 0.0531(10) Uani 1 1 d . . . . .
H11A H 0.398345 1.200423 0.219072 0.064 Uiso 1 1 calc R U . . .
H11B H 0.368317 1.085900 0.256120 0.064 Uiso 1 1 calc R U . . .
C12 C 0.41064(11) 0.9342(6) 0.2244(2) 0.0544(10) Uani 1 1 d . . . . .
H12A H 0.435359 0.958981 0.214615 0.065 Uiso 1 1 calc R U . . .
H12B H 0.399680 0.904026 0.176851 0.065 Uiso 1 1 calc R U . . .
C13 C 0.40837(11) 0.7727(7) 0.2754(3) 0.0592(11) Uani 1 1 d . . . . .
H13A H 0.416964 0.668440 0.248445 0.071 Uiso 1 1 calc R U . . .
H13B H 0.423715 0.791558 0.318283 0.071 Uiso 1 1 calc R U . . .
C14 C 0.35028(11) 0.6286(6) 0.2668(3) 0.0540(10) Uani 1 1 d . . . . .
C15 C 0.31520(11) 0.6065(6) 0.3072(3) 0.0539(11) Uani 1 1 d . . . . .
C16 C 0.28274(12) 0.6550(6) 0.2726(3) 0.0600(12) Uani 1 1 d . . . . .
C17 C 0.28111(16) 0.7297(7) 0.1997(4) 0.0778(16) Uani 1 1 d . . . . .
H17 H 0.301610 0.749066 0.172146 0.093 Uiso 1 1 calc R U . . .
C18 C 0.24845(19) 0.7734(8) 0.1703(4) 0.091(2) Uani 1 1 d . . . . .
H18 H 0.246863 0.823489 0.122559 0.110 Uiso 1 1 calc R U . . .
C19 C 0.21772(17) 0.7423(9) 0.2122(5) 0.097(2) Uani 1 1 d . . . . .
H19 H 0.196021 0.772452 0.191220 0.116 Uiso 1 1 calc R U . . .
C20 C 0.21840(14) 0.6703(8) 0.2817(4) 0.0828(18) Uani 1 1 d . . . . .
H20 H 0.197519 0.650802 0.308004 0.099 Uiso 1 1 calc R U . . .
C21 C 0.25121(12) 0.6250(7) 0.3140(3) 0.0670(14) Uani 1 1 d . . . . .
C22 C 0.25380(13) 0.5517(7) 0.3856(4) 0.0720(15) Uani 1 1 d . . . . .
H22 H 0.233532 0.531454 0.413798 0.086 Uiso 1 1 calc R U . . .
C23 C 0.28583(13) 0.5100(8) 0.4140(3) 0.0669(13) Uani 1 1 d . . . . .
H23 H 0.287009 0.460941 0.461965 0.080 Uiso 1 1 calc R U . . .
N1 N 0.40655(9) 1.1530(5) 0.32806(19) 0.0528(9) Uani 1 1 d . . . . .
H1 H 0.396365 1.106889 0.366673 0.063 Uiso 1 1 calc R U . . .
N2 N 0.41599(9) 1.3466(5) 0.4658(2) 0.0521(8) Uani 1 1 d . . . . .
N3 N 0.37282(9) 0.7364(5) 0.3022(2) 0.0565(9) Uani 1 1 d . . . . .
H3 H 0.365996 0.787252 0.343018 0.068 Uiso 1 1 calc R U . . .
N4 N 0.31668(9) 0.5368(5) 0.3753(2) 0.0553(9) Uani 1 1 d . . . . .
O1 O 0.44952(9) 1.3397(6) 0.28902(18) 0.0728(10) Uani 1 1 d . . . . .
O2 O 0.35625(10) 0.5542(6) 0.2081(2) 0.0834(11) Uani 1 1 d . . . . .
O1W O 0.500000 0.6033(7) 0.250000 0.0764(14) Uani 1 2 d S T P . .
C24 C 0.3471(18) 0.975(8) 0.470(3) 0.070(4) Uani 0.269(11) 1 d D U P A 1
C25 C 0.3375(7) 0.861(4) 0.5382(15) 0.090(4) Uani 0.269(11) 1 d D U P A 1
O3 O 0.3319(6) 1.106(3) 0.436(2) 0.102(3) Uani 0.269(11) 1 d D U P A 1
O4 O 0.3719(4) 0.902(2) 0.4349(11) 0.043(4) Uani 0.269(11) 1 d D U P A 1
F1 F 0.3392(7) 0.676(4) 0.5497(13) 0.30(2) Uani 0.269(11) 1 d D U P A 1
F2 F 0.3039(7) 0.891(6) 0.550(2) 0.197(19) Uani 0.269(11) 1 d D U P A 1
F3 F 0.3541(10) 0.920(4) 0.5957(15) 0.176(15) Uani 0.269(11) 1 d D U P A 1
C24B C 0.3522(13) 0.994(5) 0.4734(16) 0.070(4) Uani 0.314(7) 1 d D U P B 2
C25B C 0.3288(5) 1.036(3) 0.5400(10) 0.090(4) Uani 0.314(7) 1 d D U P B 2
O3B O 0.3431(5) 1.072(3) 0.4152(12) 0.102(3) Uani 0.314(7) 1 d D U P B 2
O4B O 0.3682(5) 0.849(3) 0.4713(17) 0.127(8) Uani 0.314(7) 1 d D U P B 2
F1B F 0.2971(5) 0.981(5) 0.5370(17) 0.200(18) Uani 0.314(7) 1 d D U P B 2
F2B F 0.3434(6) 0.983(4) 0.6006(10) 0.144(12) Uani 0.314(7) 1 d D U P B 2
F3B F 0.3281(7) 1.212(3) 0.5440(13) 0.197(11) Uani 0.314(7) 1 d D U P B 2
C24C C 0.3454(12) 1.007(4) 0.4763(18) 0.070(4) Uani 0.418(10) 1 d D U P C 3
C25C C 0.3390(5) 0.898(2) 0.5442(10) 0.090(4) Uani 0.418(10) 1 d D U P C 3
O3C O 0.3322(3) 1.1573(19) 0.4852(10) 0.102(3) Uani 0.418(10) 1 d D U P C 3
O4C O 0.3683(5) 0.976(2) 0.4326(10) 0.106(7) Uani 0.418(10) 1 d D U P C 3
F1C F 0.3338(5) 0.966(2) 0.6072(10) 0.105(6) Uani 0.418(10) 1 d D U P C 3
F2C F 0.3095(6) 0.802(3) 0.5293(10) 0.181(11) Uani 0.418(10) 1 d D U P C 3
F3C F 0.3620(5) 0.7584(19) 0.5504(10) 0.177(9) Uani 0.418(10) 1 d D U P C 3

loop_
_atom_site_aniso_label
_atom_site_aniso_U_11
_atom_site_aniso_U_22
_atom_site_aniso_U_33
_atom_site_aniso_U_23
_atom_site_aniso_U_13
_atom_site_aniso_U_12
Ag1 0.0466(2) 0.0839(3) 0.0639(2) 0.00289(19) -0.00185(15) 0.00687(16)
C1 0.043(2) 0.059(3) 0.046(2) -0.001(2) -0.0003(17) -0.0039(19)
C2 0.048(2) 0.047(2) 0.047(2) 0.0001(19) 0.0005(17) -0.0085(17)
C3 0.045(2) 0.041(2) 0.056(2) -0.0008(19) -0.0035(17) -0.0039(17)
C4 0.055(2) 0.059(3) 0.065(3) -0.011(2) -0.004(2) 0.002(2)
C5 0.056(3) 0.071(3) 0.090(4) -0.016(3) 0.002(3) 0.014(2)
C6 0.053(3) 0.074(3) 0.092(4) 0.002(3) -0.018(3) 0.010(2)
C7 0.060(3) 0.066(3) 0.070(3) 0.007(3) -0.019(2) -0.003(2)
C8 0.052(2) 0.047(2) 0.056(2) 0.005(2) -0.0084(19) -0.0058(18)
C9 0.065(3) 0.070(3) 0.047(2) 0.001(2) -0.008(2) -0.009(2)
C10 0.055(2) 0.081(3) 0.045(2) -0.006(2) 0.005(2) -0.003(2)
C11 0.052(2) 0.063(3) 0.044(2) -0.002(2) -0.0039(18) -0.003(2)
C12 0.050(2) 0.067(3) 0.046(2) -0.001(2) 0.0014(18) -0.007(2)
C13 0.047(2) 0.068(3) 0.063(3) -0.001(2) -0.001(2) -0.003(2)
C14 0.051(2) 0.051(2) 0.060(3) -0.001(2) -0.007(2) -0.001(2)
C15 0.048(2) 0.043(2) 0.070(3) -0.005(2) -0.012(2) -0.0002(18)
C16 0.059(3) 0.039(2) 0.081(3) -0.008(2) -0.014(2) -0.001(2)
C17 0.085(4) 0.056(3) 0.092(4) -0.002(3) -0.034(3) -0.002(3)
C18 0.110(5) 0.060(3) 0.104(5) -0.007(3) -0.050(4) 0.008(3)
C19 0.077(4) 0.071(4) 0.142(6) -0.033(4) -0.048(4) 0.016(3)
C20 0.056(3) 0.068(4) 0.125(5) -0.035(4) -0.027(3) 0.012(3)
C21 0.045(2) 0.051(3) 0.105(4) -0.022(3) -0.013(3) 0.001(2)
C22 0.049(3) 0.067(3) 0.100(4) -0.015(3) 0.009(3) -0.002(2)
C23 0.056(3) 0.069(3) 0.076(3) -0.001(3) 0.007(2) 0.001(2)
N1 0.0528(19) 0.066(2) 0.0399(17) -0.0003(17) 0.0006(15) -0.0175(17)
N2 0.0429(17) 0.067(2) 0.0468(19) 0.0009(17) -0.0006(15) -0.0024(16)
N3 0.0497(18) 0.062(2) 0.058(2) -0.0031(19) 0.0041(16) -0.0127(17)
N4 0.0428(17) 0.055(2) 0.068(2) -0.0028(19) 0.0009(17) -0.0011(15)
O1 0.0619(19) 0.103(3) 0.0535(18) 0.0148(19) 0.0020(15) -0.0287(19)
O2 0.076(2) 0.103(3) 0.071(2) -0.027(2) 0.0035(19) -0.012(2)
O1W 0.079(3) 0.072(3) 0.078(3) 0.000 0.012(3) 0.000
C24 0.044(8) 0.090(8) 0.075(5) 0.020(6) 0.000(4) -0.018(6)
C25 0.105(7) 0.102(10) 0.062(5) -0.011(7) 0.027(5) -0.026(8)
O3 0.082(5) 0.106(8) 0.118(10) 0.030(8) 0.031(6) 0.005(5)
O4 0.061(7) 0.013(8) 0.054(8) -0.003(7) 0.018(6) -0.016(6)
F1 0.118(18) 0.70(7) 0.068(12) -0.09(3) 0.017(12) -0.04(3)
F2 0.12(2) 0.40(5) 0.076(18) 0.04(3) 0.033(17) -0.10(3)
F3 0.19(3) 0.25(3) 0.082(17) 0.09(2) -0.066(17) -0.09(2)
C24B 0.044(8) 0.090(8) 0.075(5) 0.020(6) 0.000(4) -0.018(6)
C25B 0.105(7) 0.102(10) 0.062(5) -0.011(7) 0.027(5) -0.026(8)
O3B 0.082(5) 0.106(8) 0.118(10) 0.030(8) 0.031(6) 0.005(5)
O4B 0.087(12) 0.118(17) 0.17(2) 0.007(16) -0.007(13) 0.013(11)
F1B 0.054(7) 0.44(5) 0.10(2) -0.02(3) 0.035(9) -0.003(18)
F2B 0.065(9) 0.31(3) 0.054(10) -0.085(14) -0.001(8) -0.008(13)
F3B 0.28(3) 0.17(2) 0.142(16) 0.010(15) 0.086(18) 0.04(2)
C24C 0.044(8) 0.090(8) 0.075(5) 0.020(6) 0.000(4) -0.018(6)
C25C 0.105(7) 0.102(10) 0.062(5) -0.011(7) 0.027(5) -0.026(8)
O3C 0.082(5) 0.106(8) 0.118(10) 0.030(8) 0.031(6) 0.005(5)
O4C 0.193(16) 0.045(9) 0.080(8) -0.025(8) 0.069(9) -0.054(10)
F1C 0.141(15) 0.104(8) 0.069(8) 0.001(6) 0.049(9) -0.011(7)
F2C 0.23(2) 0.232(18) 0.079(11) 0.003(11) 0.020(12) -0.193(17)
F3C 0.26(2) 0.095(9) 0.181(15) 0.065(10) 0.059(14) 0.090(11)

loop_
_atom_type_symbol
_atom_type_description
_atom_type_scat_dispersion_real
_atom_type_scat_dispersion_imag
_atom_type_scat_source
C C 0.0181 0.0091 'International Tables Vol C Tables 4.2.6.8 and 6.1.1.4'
H H 0.0000 0.0000 'International Tables Vol C Tables 4.2.6.8 and 6.1.1.4'
Ag Ag 0.1306 4.2820 'International Tables Vol C Tables 4.2.6.8 and 6.1.1.4'
F F 0.0727 0.0534 'International Tables Vol C Tables 4.2.6.8 and 6.1.1.4'
N N 0.0311 0.0180 'International Tables Vol C Tables 4.2.6.8 and 6.1.1.4'
O O 0.0492 0.0322 'International Tables Vol C Tables 4.2.6.8 and 6.1.1.4'

loop_
_geom_angle_atom_site_label_1
_geom_angle_atom_site_label_2
_geom_angle_atom_site_label_3
_geom_angle
_geom_angle_site_symmetry_1
_geom_angle_site_symmetry_3
N4 Ag1 N2 171.40(14) . 1_545
N4 Ag1 O3C 94.4(3) . 1_545
N2 Ag1 O3C 94.1(3) 1_545 1_545
O1 C1 N1 124.2(4) . .
O1 C1 C2 121.4(4) . .
N1 C1 C2 114.4(4) . .
N2 C2 C3 122.3(4) . .
N2 C2 C1 116.5(4) . .
C3 C2 C1 121.2(4) . .
C8 C3 C2 117.7(4) . .
C8 C3 C4 118.8(4) . .
C2 C3 C4 123.5(4) . .
C5 C4 C3 120.1(5) . .
C5 C4 H4 120.0 . .
C3 C4 H4 120.0 . .
C4 C5 C6 120.6(5) . .
C4 C5 H5 119.7 . .
C6 C5 H5 119.7 . .
C7 C6 C5 120.8(5) . .
C7 C6 H6 119.6 . .
C5 C6 H6 119.6 . .
C6 C7 C8 120.5(5) . .
C6 C7 H7 119.8 . .
C8 C7 H7 119.8 . .
C9 C8 C3 117.9(4) . .
C9 C8 C7 122.9(4) . .
C3 C8 C7 119.2(4) . .
C10 C9 C8 120.5(4) . .
C10 C9 H9 119.8 . .
C8 C9 H9 119.8 . .
C9 C10 N2 122.5(4) . .
C9 C10 H10 118.7 . .
N2 C10 H10 118.7 . .
N1 C11 C12 112.7(4) . .
N1 C11 H11A 109.1 . .
C12 C11 H11A 109.1 . .
N1 C11 H11B 109.1 . .
C12 C11 H11B 109.1 . .
H11A C11 H11B 107.8 . .
C11 C12 C13 115.7(4) . .
C11 C12 H12A 108.4 . .
C13 C12 H12A 108.4 . .
C11 C12 H12B 108.4 . .
C13 C12 H12B 108.4 . .
H12A C12 H12B 107.4 . .
N3 C13 C12 113.5(4) . .
N3 C13 H13A 108.9 . .
C12 C13 H13A 108.9 . .
N3 C13 H13B 108.9 . .
C12 C13 H13B 108.9 . .
H13A C13 H13B 107.7 . .
O2 C14 N3 124.6(4) . .
O2 C14 C15 121.6(4) . .
N3 C14 C15 113.8(4) . .
N4 C15 C16 122.3(4) . .
N4 C15 C14 116.1(4) . .
C16 C15 C14 121.6(4) . .
C17 C16 C21 120.1(5) . .
C17 C16 C15 122.4(5) . .
C21 C16 C15 117.5(5) . .
C18 C17 C16 118.7(6) . .
C18 C17 H17 120.6 . .
C16 C17 H17 120.6 . .
C17 C18 C19 120.1(6) . .
C17 C18 H18 119.9 . .
C19 C18 H18 119.9 . .
C20 C19 C18 122.6(6) . .
C20 C19 H19 118.7 . .
C18 C19 H19 118.7 . .
C19 C20 C21 119.0(6) . .
C19 C20 H20 120.5 . .
C21 C20 H20 120.5 . .
C22 C21 C20 122.0(6) . .
C22 C21 C16 118.6(4) . .
C20 C21 C16 119.5(6) . .
C23 C22 C21 119.8(5) . .
C23 C22 H22 120.1 . .
C21 C22 H22 120.1 . .
C22 C23 N4 122.9(5) . .
C22 C23 H23 118.5 . .
N4 C23 H23 118.5 . .
C1 N1 C11 123.5(4) . .
C1 N1 H1 118.2 . .
C11 N1 H1 118.2 . .
C2 N2 C10 119.0(4) . .
C2 N2 Ag1 123.0(3) . 1_565
C10 N2 Ag1 117.6(3) . 1_565
C14 N3 C13 123.5(4) . .
C14 N3 H3 118.3 . .
C13 N3 H3 118.3 . .
C15 N4 C23 118.9(4) . .
C15 N4 Ag1 123.6(3) . .
C23 N4 Ag1 116.9(3) . .
O4 C24 O3 116(2) . .
O4 C24 C25 109(2) . .
O3 C24 C25 134(3) . .
F3 C25 F2 107(2) . .
F3 C25 F1 101.6(18) . .
F2 C25 F1 100.8(18) . .
F3 C25 C24 109(4) . .
F2 C25 C24 105(3) . .
F1 C25 C24 131(4) . .
O4B C24B O3B 121(2) . .
O4B C24B C25B 120(2) . .
O3B C24B C25B 113(2) . .
F1B C25B F2B 110.2(16) . .
F1B C25B F3B 107.7(17) . .
F2B C25B F3B 105.9(15) . .
F1B C25B C24B 117(3) . .
F2B C25B C24B 110(2) . .
F3B C25B C24B 105(2) . .
O4C C24C O3C 124(2) . .
O4C C24C C25C 123.1(19) . .
O3C C24C C25C 109.2(17) . .
F1C C25C F2C 104.9(14) . .
F1C C25C F3C 109.9(15) . .
F2C C25C F3C 98.2(14) . .
F1C C25C C24C 123(2) . .
F2C C25C C24C 105(3) . .
F3C C25C C24C 112.5(16) . .

loop_
_geom_bond_atom_site_label_1
_geom_bond_atom_site_label_2
_geom_bond_distance
_geom_bond_site_symmetry_2
Ag1 N4 2.165(4) .
Ag1 N2 2.178(3) 1_545
Ag1 O3C 2.574(12) 1_545
C1 O1 1.221(5) .
C1 N1 1.326(5) .
C1 C2 1.513(6) .
C2 N2 1.333(5) .
C2 C3 1.417(6) .
C3 C8 1.414(6) .
C3 C4 1.419(6) .
C4 C5 1.359(7) .
C4 H4 0.9300 .
C5 C6 1.411(8) .
C5 H5 0.9300 .
C6 C7 1.343(8) .
C6 H6 0.9300 .
C7 C8 1.417(6) .
C7 H7 0.9300 .
C8 C9 1.408(7) .
C9 C10 1.343(7) .
C9 H9 0.9300 .
C10 N2 1.363(6) .
C10 H10 0.9300 .
C11 N1 1.457(5) .
C11 C12 1.507(6) .
C11 H11A 0.9700 .
C11 H11B 0.9700 .
C12 C13 1.510(7) .
C12 H12A 0.9700 .
C12 H12B 0.9700 .
C13 N3 1.454(5) .
C13 H13A 0.9700 .
C13 H13B 0.9700 .
C14 O2 1.206(6) .
C14 N3 1.331(6) .
C14 C15 1.519(6) .
C15 N4 1.321(6) .
C15 C16 1.422(6) .
C16 C17 1.413(8) .
C16 C21 1.421(7) .
C17 C18 1.383(8) .
C17 H17 0.9300 .
C18 C19 1.401(10) .
C18 H18 0.9300 .
C19 C20 1.351(10) .
C19 H19 0.9300 .
C20 C21 1.410(7) .
C20 H20 0.9300 .
C21 C22 1.390(8) .
C22 C23 1.351(7) .
C22 H22 0.9300 .
C23 N4 1.371(6) .
C23 H23 0.9300 .
N1 H1 0.8600 .
N3 H3 0.8600 .
C24 O4 1.248(19) .
C24 O3 1.282(19) .
C24 C25 1.532(19) .
C25 F3 1.279(19) .
C25 F2 1.308(19) .
C25 F1 1.400(19) .
C24B O4B 1.237(18) .
C24B O3B 1.237(19) .
C24B C25B 1.513(18) .
C25B F1B 1.269(17) .
C25B F2B 1.275(17) .
C25B F3B 1.312(17) .
C24C O4C 1.187(17) .
C24C O3C 1.236(18) .
C24C C25C 1.477(17) .
C25C F1C 1.247(16) .
C25C F2C 1.352(17) .
C25C F3C 1.361(17) .

loop_
_geom_torsion_atom_site_label_1
_geom_torsion_atom_site_label_2
_geom_torsion_atom_site_label_3
_geom_torsion_atom_site_label_4
_geom_torsion
_geom_torsion_site_symmetry_4
O1 C1 C2 N2 126.8(5) .
N1 C1 C2 N2 -53.8(6) .
O1 C1 C2 C3 -54.7(6) .
N1 C1 C2 C3 124.6(4) .
N2 C2 C3 C8 1.1(6) .
C1 C2 C3 C8 -177.2(4) .
N2 C2 C3 C4 -179.1(4) .
C1 C2 C3 C4 2.6(7) .
C8 C3 C4 C5 0.3(7) .
C2 C3 C4 C5 -179.5(5) .
C3 C4 C5 C6 0.9(8) .
C4 C5 C6 C7 -1.4(9) .
C5 C6 C7 C8 0.8(9) .
C2 C3 C8 C9 -0.5(6) .
C4 C3 C8 C9 179.7(4) .
C2 C3 C8 C7 178.9(4) .
C4 C3 C8 C7 -0.9(7) .
C6 C7 C8 C9 179.8(5) .
C6 C7 C8 C3 0.4(8) .
C3 C8 C9 C10 -1.1(7) .
C7 C8 C9 C10 179.5(5) .
C8 C9 C10 N2 2.2(8) .
N1 C11 C12 C13 53.9(5) .
C11 C12 C13 N3 50.5(5) .
O2 C14 C15 N4 119.6(5) .
N3 C14 C15 N4 -60.8(5) .
O2 C14 C15 C16 -59.2(7) .
N3 C14 C15 C16 120.4(5) .
N4 C15 C16 C17 180.0(5) .
C14 C15 C16 C17 -1.4(7) .
N4 C15 C16 C21 -0.3(6) .
C14 C15 C16 C21 178.3(4) .
C21 C16 C17 C18 0.4(7) .
C15 C16 C17 C18 -179.9(5) .
C16 C17 C18 C19 -0.5(8) .
C17 C18 C19 C20 0.1(9) .
C18 C19 C20 C21 0.3(9) .
C19 C20 C21 C22 179.5(5) .
C19 C20 C21 C16 -0.4(8) .
C17 C16 C21 C22 -179.8(5) .
C15 C16 C21 C22 0.4(7) .
C17 C16 C21 C20 0.0(7) .
C15 C16 C21 C20 -179.7(4) .
C20 C21 C22 C23 179.8(5) .
C16 C21 C22 C23 -0.3(8) .
C21 C22 C23 N4 0.1(8) .
O1 C1 N1 C11 0.2(7) .
C2 C1 N1 C11 -179.1(4) .
C12 C11 N1 C1 93.4(5) .
C3 C2 N2 C10 -0.1(7) .
C1 C2 N2 C10 178.3(4) .
C3 C2 N2 Ag1 172.3(3) 1_565
C1 C2 N2 Ag1 -9.3(5) 1_565
C9 C10 N2 C2 -1.6(8) .
C9 C10 N2 Ag1 -174.4(4) 1_565
O2 C14 N3 C13 -2.5(8) .
C15 C14 N3 C13 177.9(4) .
C12 C13 N3 C14 91.1(6) .
C16 C15 N4 C23 0.1(7) .
C14 C15 N4 C23 -178.6(4) .
C16 C15 N4 Ag1 170.5(3) .
C14 C15 N4 Ag1 -8.3(5) .
C22 C23 N4 C15 0.0(8) .
C22 C23 N4 Ag1 -171.0(4) .
O4 C24 C25 F3 95(7) .
O3 C24 C25 F3 -99(10) .
O4 C24 C25 F2 -151(6) .
O3 C24 C25 F2 15(11) .
O4 C24 C25 F1 -31(9) .
O3 C24 C25 F1 135(8) .
O4B C24B C25B F1B -87(5) .
O3B C24B C25B F1B 67(5) .
O4B C24B C25B F2B 40(6) .
O3B C24B C25B F2B -167(4) .
O4B C24B C25B F3B 154(4) .
O3B C24B C25B F3B -53(5) .
O4C C24C C25C F1C 134(4) .
O3C C24C C25C F1C -24(5) .
O4C C24C C25C F2C -106(5) .
O3C C24C C25C F2C 95(4) .
O4C C24C C25C F3C 0(6) .
O3C C24C C25C F3C -159(3) .
O4C C24C O3C Ag1 -12(6) 1_565
C25C C24C O3C Ag1 146(2) 1_565
